data_7208229
loop_
_publ_author_name
'Wang, Nan'
'Ma, Jian-Gong'
'Shi, Wei'
'Cheng, Peng'

_publ_section_title
;
 Two novel complexes based on hexagonal-planar {Co6} and rhombic {Zn4}
 clusters with different eight-connected topologies
;
_journal_issue 17
_journal_name_full CrystEngComm
_journal_page_first 5634
_journal_paper_doi 10.1039/c2ce25224d
_journal_volume 14
_journal_year 2012
_chemical_formula_sum 'C17 H11 N3 O7 Zn2'
_chemical_formula_weight 500.07
_chemical_name_systematic
;
?
;
_space_group_IT_number 2
_symmetry_cell_setting triclinic
_symmetry_space_group_name_Hall '-P 1'
_symmetry_space_group_name_H-M 'P -1'
_atom_sites_solution_hydrogens geom
_atom_sites_solution_primary direct
_atom_sites_solution_secondary difmap
_audit_creation_method SHELXL-97
_cell_angle_alpha 101.69(2)
_cell_angle_beta 112.91(2)
_cell_angle_gamma 99.21(2)
_cell_formula_units_Z 2
_cell_length_a 8.893(2)
_cell_length_b 9.167(2)
_cell_length_c 11.326(3)
_cell_measurement_reflns_used 2427
_cell_measurement_temperature 293(2)
_cell_measurement_theta_max 26.3145
_cell_measurement_theta_min 2.3417
_cell_volume 803.1(4)
_computing_cell_refinement 'Bruker SMART'
_computing_data_collection 'Bruker SMART'
_computing_data_reduction 'Bruker SAINT'
_computing_molecular_graphics 'Bruker SHELXTL'
_computing_publication_material 'Bruker SHELXTL'
_computing_structure_refinement 'SHELXL-97 (Sheldrick, 1997)'
_computing_structure_solution 'SHELXS-97 (Sheldrick, 1990)'
_diffrn_ambient_temperature 293(2)
_diffrn_measured_fraction_theta_full 0.999
_diffrn_measured_fraction_theta_max 0.999
_diffrn_measurement_device_type 'CCD area detector'
_diffrn_measurement_method 'phi and omega scans'
_diffrn_radiation_monochromator graphite
_diffrn_radiation_source 'fine-focus sealed tube'
_diffrn_radiation_type MoK\a
_diffrn_radiation_wavelength 0.71073
_diffrn_reflns_av_R_equivalents 0.0366
_diffrn_reflns_av_sigmaI/netI 0.0481
_diffrn_reflns_limit_h_max 10
_diffrn_reflns_limit_h_min -10
_diffrn_reflns_limit_k_max 10
_diffrn_reflns_limit_k_min -10
_diffrn_reflns_limit_l_max 12
_diffrn_reflns_limit_l_min -13
_diffrn_reflns_number 5322
_diffrn_reflns_theta_full 25.01
_diffrn_reflns_theta_max 25.01
_diffrn_reflns_theta_min 2.35
_exptl_absorpt_coefficient_mu 3.040
_exptl_absorpt_correction_T_max 1.00000
_exptl_absorpt_correction_T_min 0.87342
_exptl_absorpt_correction_type multi-scan
_exptl_crystal_colour colourless
_exptl_crystal_density_diffrn 2.068
_exptl_crystal_density_method 'not measured'
_exptl_crystal_description sheetlike
_exptl_crystal_F_000 500
_exptl_crystal_size_max 0.15
_exptl_crystal_size_mid 0.1
_exptl_crystal_size_min 0.08
_refine_diff_density_max 0.509
_refine_diff_density_min -0.514
_refine_diff_density_rms 0.111
_refine_ls_extinction_method none
_refine_ls_goodness_of_fit_ref 0.986
_refine_ls_hydrogen_treatment mixed
_refine_ls_matrix_type full
_refine_ls_number_parameters 266
_refine_ls_number_reflns 2827
_refine_ls_number_restraints 1
_refine_ls_restrained_S_all 0.986
_refine_ls_R_factor_all 0.0383
_refine_ls_R_factor_gt 0.0310
_refine_ls_shift/su_max 0.001
_refine_ls_shift/su_mean 0.000
_refine_ls_structure_factor_coef Fsqd
_refine_ls_weighting_details 'calc w=1/[\s^2^(Fo^2^)+(0.0434P)^2^+0.0000P] where P=(Fo^2^+2Fc^2^)/3'
_refine_ls_weighting_scheme calc
_refine_ls_wR_factor_gt 0.0731
_refine_ls_wR_factor_ref 0.0754
_reflns_number_gt 2391
_reflns_number_total 2827
_reflns_threshold_expression >2sigma(I)
_cod_data_source_file c2ce25224d.txt
_cod_data_source_block p090926b
_cod_depositor_comments
;
The following automatic conversions were performed:

'_symmetry_cell_setting' value 'Triclinic' changed to 'triclinic'
according to /home/saulius/struct/CIF-dictionaries/cif_core.dic
dictionary named 'cif_core.dic' version 2.4.1 from 2010-06-29.

Automatic conversion script
Id: cif_fix_values 1891 2012-01-12 08:04:46Z andrius 
;
_cod_original_cell_volume 803.1(3)
_cod_original_sg_symbol_H-M P-1
_cod_database_code 7208229

loop_
_symmetry_equiv_pos_as_xyz
'x, y, z'
'-x, -y, -z'

loop_
_atom_site_label
_atom_site_type_symbol
_atom_site_fract_x
_atom_site_fract_y
_atom_site_fract_z
_atom_site_U_iso_or_equiv
_atom_site_adp_type
_atom_site_occupancy
_atom_site_symmetry_multiplicity
_atom_site_calc_flag
_atom_site_refinement_flags
Zn1 Zn 0.48718(4) 0.67007(4) -0.00499(3) 0.00734(12) Uani 1 1 d .
Zn2 Zn 0.34817(4) 0.57285(4) 0.18767(3) 0.00766(12) Uani 1 1 d .
O1 O 0.3515(3) 0.4848(2) 0.0082(2) 0.0080(5) Uani 1 1 d D
O2 O 0.3121(3) 0.7996(2) -0.0352(2) 0.0129(5) Uani 1 1 d .
O3 O 0.2567(3) 0.7487(3) 0.1316(2) 0.0135(5) Uani 1 1 d .
O4 O 0.2426(3) 0.5526(2) 0.3102(2) 0.0138(5) Uani 1 1 d .
O5 O -0.0221(3) 0.5511(3) 0.1798(2) 0.0222(6) Uani 1 1 d .
O6 O 0.5971(2) 0.6956(2) 0.3103(2) 0.0119(5) Uani 1 1 d .
O7 O 0.6485(3) 0.8169(3) 0.1712(2) 0.0138(5) Uani 1 1 d .
N1 N 0.5990(3) 0.6463(3) -0.2229(3) 0.0096(6) Uani 1 1 d .
N2 N 0.5166(3) 0.7263(3) -0.1634(3) 0.0097(6) Uani 1 1 d .
N3 N 0.5395(3) 0.8316(3) -0.3139(3) 0.0102(6) Uani 1 1 d .
C1 C 0.6104(4) 0.7108(4) -0.3122(3) 0.0120(7) Uani 1 1 d .
H1A H 0.6605 0.6786 -0.3677 0.014 Uiso 1 1 calc R
C2 C 0.4811(4) 0.8366(4) -0.2192(3) 0.0106(7) Uani 1 1 d .
H2 H 0.4248 0.9071 -0.1972 0.013 Uiso 1 1 calc R
C3 C 0.5182(4) 0.9218(4) -0.4077(3) 0.0118(7) Uani 1 1 d .
C4 C 0.6600(4) 1.0208(4) -0.3973(3) 0.0123(7) Uani 1 1 d .
H4 H 0.7661 1.0335 -0.3288 0.015 Uiso 1 1 calc R
C5 C 0.3595(4) 0.8997(4) -0.5088(3) 0.0124(7) Uani 1 1 d .
H5 H 0.2662 0.8316 -0.5137 0.015 Uiso 1 1 calc R
C6 C 0.2357(4) 0.8090(4) 0.0386(3) 0.0105(7) Uani 1 1 d .
C7 C 0.1120(4) 0.9074(3) 0.0161(3) 0.0091(7) Uani 1 1 d .
C8 C 0.1233(4) 1.0231(4) -0.0443(3) 0.0103(7) Uani 1 1 d .
H8 H 0.2066 1.0384 -0.0743 0.012 Uiso 1 1 calc R
C9 C -0.0132(4) 0.8835(4) 0.0611(3) 0.0098(7) Uani 1 1 d .
H9 H -0.0224 0.8060 0.1017 0.012 Uiso 1 1 calc R
C10 C 0.0883(4) 0.5422(3) 0.2849(3) 0.0110(7) Uani 1 1 d .
C11 C 0.0436(4) 0.5207(3) 0.3965(3) 0.0088(7) Uani 1 1 d .
C12 C 0.1667(4) 0.5294(4) 0.5224(3) 0.0122(7) Uani 1 1 d .
H12 H 0.2797 0.5486 0.5380 0.015 Uiso 1 1 calc R
C13 C -0.1243(4) 0.4898(4) 0.3755(3) 0.0133(7) Uani 1 1 d .
H13 H -0.2088 0.4819 0.2921 0.016 Uiso 1 1 calc R
C14 C 0.6851(4) 0.7946(4) 0.2848(3) 0.0108(7) Uani 1 1 d .
C15 C 0.8492(4) 0.9008(4) 0.3967(3) 0.0112(7) Uani 1 1 d .
C16 C 0.9224(4) 0.8688(4) 0.5187(3) 0.0135(7) Uani 1 1 d .
H16 H 0.8703 0.7808 0.5313 0.016 Uiso 1 1 calc R
C17 C 0.9283(4) 1.0331(4) 0.3789(3) 0.0108(7) Uani 1 1 d .
H17 H 0.8806 1.0555 0.2979 0.013 Uiso 1 1 calc R
H1 H 0.247(2) 0.478(5) -0.050(3) 0.040(13) Uiso 1 1 d D

loop_
_atom_site_aniso_label
_atom_site_aniso_U_11
_atom_site_aniso_U_22
_atom_site_aniso_U_33
_atom_site_aniso_U_23
_atom_site_aniso_U_13
_atom_site_aniso_U_12
Zn1 0.0096(2) 0.0070(2) 0.0072(2) 0.00229(15) 0.00533(16) 0.00232(14)
Zn2 0.0089(2) 0.0087(2) 0.0086(2) 0.00356(15) 0.00615(16) 0.00357(14)
O1 0.0085(12) 0.0077(11) 0.0088(12) 0.0032(9) 0.0048(9) 0.0013(9)
O2 0.0141(12) 0.0163(13) 0.0171(13) 0.0083(10) 0.0120(10) 0.0093(9)
O3 0.0184(13) 0.0161(13) 0.0141(13) 0.0081(10) 0.0106(10) 0.0115(10)
O4 0.0156(13) 0.0164(13) 0.0170(13) 0.0065(10) 0.0123(10) 0.0084(9)
O5 0.0133(13) 0.0402(17) 0.0120(13) 0.0122(12) 0.0046(11) 0.0007(11)
O6 0.0085(12) 0.0127(12) 0.0133(12) 0.0042(9) 0.0043(9) 0.0002(9)
O7 0.0146(12) 0.0146(13) 0.0085(12) 0.0009(10) 0.0049(10) -0.0024(9)
N1 0.0117(14) 0.0122(15) 0.0117(15) 0.0049(11) 0.0098(12) 0.0065(11)
N2 0.0093(14) 0.0135(15) 0.0114(15) 0.0046(12) 0.0079(12) 0.0062(11)
N3 0.0131(14) 0.0107(14) 0.0087(14) 0.0037(11) 0.0062(11) 0.0033(11)
C1 0.0140(17) 0.0127(17) 0.0140(18) 0.0039(14) 0.0097(14) 0.0070(13)
C2 0.0119(17) 0.0120(17) 0.0094(17) 0.0030(14) 0.0055(14) 0.0049(13)
C3 0.0207(19) 0.0097(17) 0.0141(18) 0.0057(14) 0.0135(15) 0.0094(13)
C4 0.0168(18) 0.0112(17) 0.0100(17) 0.0020(14) 0.0069(14) 0.0058(13)
C5 0.0193(19) 0.0087(17) 0.0105(17) 0.0003(13) 0.0101(15) 0.0009(13)
C6 0.0109(17) 0.0088(17) 0.0110(18) -0.0001(13) 0.0064(14) 0.0003(12)
C7 0.0083(16) 0.0081(16) 0.0097(17) 0.0009(13) 0.0039(13) 0.0016(12)
C8 0.0104(16) 0.0132(17) 0.0084(17) 0.0023(13) 0.0066(13) 0.0011(13)
C9 0.0098(16) 0.0104(17) 0.0105(17) 0.0048(13) 0.0051(13) 0.0020(12)
C10 0.0122(18) 0.0066(17) 0.0140(18) 0.0014(13) 0.0069(15) 0.0009(13)
C11 0.0113(17) 0.0053(16) 0.0117(17) 0.0015(13) 0.0076(14) 0.0016(12)
C12 0.0083(16) 0.0126(17) 0.0164(18) 0.0021(14) 0.0083(14) 0.0004(13)
C13 0.0124(18) 0.0139(18) 0.0109(18) 0.0010(14) 0.0043(14) 0.0014(13)
C14 0.0091(16) 0.0099(17) 0.0138(18) 0.0007(14) 0.0059(14) 0.0049(13)
C15 0.0097(16) 0.0110(18) 0.0115(18) -0.0008(14) 0.0056(14) 0.0015(12)
C16 0.0151(17) 0.0107(17) 0.0154(18) 0.0016(14) 0.0100(15) -0.0007(13)
C17 0.0104(16) 0.0148(18) 0.0082(17) 0.0035(13) 0.0055(13) 0.0024(13)

loop_
_atom_type_symbol
_atom_type_description
_atom_type_scat_dispersion_real
_atom_type_scat_dispersion_imag
_atom_type_scat_source
C C 0.0033 0.0016 'International Tables Vol C Tables 4.2.6.8 and 6.1.1.4'
H H 0.0000 0.0000 'International Tables Vol C Tables 4.2.6.8 and 6.1.1.4'
N N 0.0061 0.0033 'International Tables Vol C Tables 4.2.6.8 and 6.1.1.4'
O O 0.0106 0.0060 'International Tables Vol C Tables 4.2.6.8 and 6.1.1.4'
Zn Zn 0.2839 1.4301 'International Tables Vol C Tables 4.2.6.8 and 6.1.1.4'

loop_
_geom_angle_atom_site_label_1
_geom_angle_atom_site_label_2
_geom_angle_atom_site_label_3
_geom_angle
_geom_angle_site_symmetry_1
_geom_angle_site_symmetry_3
O7 Zn1 O1 113.52(9) . .
O7 Zn1 N2 113.19(10) . .
O1 Zn1 N2 132.70(10) . .
O7 Zn1 O2 93.38(9) . .
O1 Zn1 O2 98.46(9) . .
N2 Zn1 O2 85.81(9) . .
O7 Zn1 O1 95.57(9) . 2_665
O1 Zn1 O1 80.43(9) . 2_665
N2 Zn1 O1 88.18(9) . 2_665
O2 Zn1 O1 170.66(8) . 2_665
O7 Zn1 Zn1 108.39(7) . 2_665
O1 Zn1 Zn1 42.44(6) . 2_665
N2 Zn1 Zn1 113.68(8) . 2_665
O2 Zn1 Zn1 140.09(6) . 2_665
O1 Zn1 Zn1 37.99(5) 2_665 2_665
O4 Zn2 O3 96.72(9) . .
O4 Zn2 O1 148.11(9) . .
O3 Zn2 O1 93.10(9) . .
O4 Zn2 O6 105.31(9) . .
O3 Zn2 O6 98.44(9) . .
O1 Zn2 O6 103.12(9) . .
O4 Zn2 N1 81.20(9) . 2_665
O3 Zn2 N1 169.47(9) . 2_665
O1 Zn2 N1 83.65(9) . 2_665
O6 Zn2 N1 92.05(9) . 2_665
Zn1 O1 Zn2 100.61(9) . .
Zn1 O1 Zn1 99.57(9) . 2_665
Zn2 O1 Zn1 116.68(10) . 2_665
Zn1 O1 H1 103(3) . .
Zn2 O1 H1 102(3) . .
Zn1 O1 H1 131(3) 2_665 .
C6 O2 Zn1 118.4(2) . .
C6 O3 Zn2 137.5(2) . .
C10 O4 Zn2 126.9(2) . .
C14 O6 Zn2 126.1(2) . .
C14 O7 Zn1 126.6(2) . .
C1 N1 N2 106.7(3) . .
C1 N1 Zn2 130.0(2) . 2_665
N2 N1 Zn2 122.52(19) . 2_665
C2 N2 N1 108.1(3) . .
C2 N2 Zn1 132.6(2) . .
N1 N2 Zn1 119.1(2) . .
C2 N3 C1 104.8(3) . .
C2 N3 C3 129.1(3) . .
C1 N3 C3 125.8(3) . .
N1 C1 N3 111.0(3) . .
N1 C1 H1A 124.5 . .
N3 C1 H1A 124.5 . .
N2 C2 N3 109.4(3) . .
N2 C2 H2 125.3 . .
N3 C2 H2 125.3 . .
C5 C3 C4 122.1(3) . .
C5 C3 N3 119.3(3) . .
C4 C3 N3 118.5(3) . .
C3 C4 C5 118.4(3) . 2_674
C3 C4 H4 120.8 . .
C5 C4 H4 120.8 2_674 .
C3 C5 C4 119.5(3) . 2_674
C3 C5 H5 120.3 . .
C4 C5 H5 120.3 2_674 .
O3 C6 O2 126.3(3) . .
O3 C6 C7 116.7(3) . .
O2 C6 C7 117.0(3) . .
C8 C7 C9 119.6(3) . .
C8 C7 C6 121.4(3) . .
C9 C7 C6 118.9(3) . .
C7 C8 C9 121.4(3) . 2_575
C7 C8 H8 119.3 . .
C9 C8 H8 119.3 2_575 .
C8 C9 C7 119.0(3) 2_575 .
C8 C9 H9 120.5 2_575 .
C7 C9 H9 120.5 . .
O5 C10 O4 125.6(3) . .
O5 C10 C11 119.7(3) . .
O4 C10 C11 114.6(3) . .
C13 C11 C12 118.1(3) . .
C13 C11 C10 120.0(3) . .
C12 C11 C10 121.9(3) . .
C13 C12 C11 121.4(3) 2_566 .
C13 C12 H12 119.3 2_566 .
C11 C12 H12 119.3 . .
C12 C13 C11 120.5(3) 2_566 .
C12 C13 H13 119.8 2_566 .
C11 C13 H13 119.8 . .
O6 C14 O7 125.7(3) . .
O6 C14 C15 119.2(3) . .
O7 C14 C15 115.1(3) . .
C16 C15 C17 119.2(3) . .
C16 C15 C14 120.8(3) . .
C17 C15 C14 120.0(3) . .
C17 C16 C15 120.6(3) 2_776 .
C17 C16 H16 119.7 2_776 .
C15 C16 H16 119.7 . .
C16 C17 C15 120.2(3) 2_776 .
C16 C17 H17 119.9 2_776 .
C15 C17 H17 119.9 . .

loop_
_geom_bond_atom_site_label_1
_geom_bond_atom_site_label_2
_geom_bond_distance
_geom_bond_site_symmetry_2
Zn1 O7 1.979(2) .
Zn1 O1 1.987(2) .
Zn1 N2 2.061(3) .
Zn1 O2 2.072(2) .
Zn1 O1 2.179(2) 2_665
Zn1 Zn1 3.1839(10) 2_665
Zn2 O4 1.976(2) .
Zn2 O3 2.024(2) .
Zn2 O1 2.043(2) .
Zn2 O6 2.067(2) .
Zn2 N1 2.213(3) 2_665
O1 Zn1 2.179(2) 2_665
O1 H1 0.890(10) .
O2 C6 1.265(4) .
O3 C6 1.251(4) .
O4 C10 1.271(4) .
O5 C10 1.242(4) .
O6 C14 1.254(4) .
O7 C14 1.267(4) .
N1 C1 1.299(4) .
N1 N2 1.373(3) .
N1 Zn2 2.213(3) 2_665
N2 C2 1.315(4) .
N3 C2 1.358(4) .
N3 C1 1.359(4) .
N3 C3 1.448(4) .
C1 H1A 0.9300 .
C2 H2 0.9300 .
C3 C5 1.379(5) .
C3 C4 1.379(4) .
C4 C5 1.380(5) 2_674
C4 H4 0.9300 .
C5 C4 1.380(5) 2_674
C5 H5 0.9300 .
C6 C7 1.510(4) .
C7 C8 1.384(4) .
C7 C9 1.399(4) .
C8 C9 1.385(4) 2_575
C8 H8 0.9300 .
C9 C8 1.385(4) 2_575
C9 H9 0.9300 .
C10 C11 1.504(4) .
C11 C13 1.388(4) .
C11 C12 1.396(5) .
C12 C13 1.382(5) 2_566
C12 H12 0.9300 .
C13 C12 1.382(5) 2_566
C13 H13 0.9300 .
C14 C15 1.513(4) .
C15 C16 1.394(5) .
C15 C17 1.395(5) .
C16 C17 1.383(4) 2_776
C16 H16 0.9300 .
C17 C16 1.383(4) 2_776
C17 H17 0.9300 .

loop_
_geom_hbond_atom_site_label_D
_geom_hbond_atom_site_label_H
_geom_hbond_atom_site_label_A
_geom_hbond_distance_DH
_geom_hbond_distance_HA
_geom_hbond_distance_DA
_geom_hbond_angle_DHA
_geom_hbond_site_symmetry_A
O1 H1 O5 0.890(10) 1.900(11) 2.788(3) 176(4) 2_565
